data_7123306
loop_
_publ_author_name
'Faour, Lara'
'Adam, Catherine'
'Gautier, Christelle'
'Goeb, Sebastien'
'Allain, Magali'
'LEVILLAIN, Eric'
'Canevet, David'
'Salle, Marc'

_publ_section_title
;
 Redox-controlled hybridization of helical foldamers
;
_journal_name_full 'Chemical Communications'
_journal_paper_doi 10.1039/C9CC02498K
_journal_year 2019
_chemical_formula_moiety 'C63 H61 N17 O9 S8, 5(C H4 O)'
_chemical_formula_sum 'C68 H81 N17 O14 S8'
_chemical_formula_weight 1616.97
_space_group_IT_number 15
_symmetry_cell_setting monoclinic
_symmetry_Int_Tables_number 15
_symmetry_space_group_name_Hall '-C 2yc'
_symmetry_space_group_name_H-M 'C 1 2/c 1'
_atom_sites_solution_hydrogens geom
_audit_creation_date 2017-05-23T10:46:18-00:00
_audit_creation_method 'WinGX routine CIF_UPDATE'
_audit_update_record
;
2019-01-18 deposited with the CCDC.    2019-04-16 downloaded from the CCDC.
;
_cell_angle_alpha 90
_cell_angle_beta 90.900(15)
_cell_angle_gamma 90
_cell_formula_units_Z 4
_cell_length_a 16.915(3)
_cell_length_b 29.802(5)
_cell_length_c 15.018(2)
_cell_measurement_reflns_used 1509
_cell_measurement_temperature 120.00(10)
_cell_measurement_theta_max 58.427
_cell_measurement_theta_min 2.976
_cell_volume 7570(2)
_computing_cell_refinement 'CrysAlisPro 1.171.38.41r (Rigaku OD, 2015)'
_computing_data_collection 'CrysAlisPro 1.171.38.41r (Rigaku OD, 2015)'
_computing_data_reduction 'CrysAlisPro 1.171.38.41r (Rigaku OD, 2015)'
_computing_molecular_graphics 'DIAMOND 3.2k (Crystal Impact GbR, 2014)'
_computing_publication_material 'WinGX publication routines (Farrugia, 2012)'
_computing_structure_refinement 'SHELXL-2016/4 (Sheldrick, 2016)'
_computing_structure_solution 'SHELXS-2013/1 (Sheldrick, 2013)'
_diffrn_ambient_temperature 120.00(10)
_diffrn_detector_area_resol_mean 5.199
_diffrn_measured_fraction_theta_full 0.979
_diffrn_measured_fraction_theta_max 0.936
_diffrn_measurement_device_type 'SuperNova, Single source at offset, AtlasS2'
_diffrn_measurement_method '\w scans'
_diffrn_radiation_monochromator mirror
_diffrn_radiation_type CuK\a
_diffrn_radiation_wavelength 1.54184
_diffrn_reflns_av_R_equivalents 0.0828
_diffrn_reflns_av_unetI/netI 0.0975
_diffrn_reflns_Laue_measured_fraction_full 0.979
_diffrn_reflns_Laue_measured_fraction_max 0.936
_diffrn_reflns_limit_h_max 19
_diffrn_reflns_limit_h_min -20
_diffrn_reflns_limit_k_max 35
_diffrn_reflns_limit_k_min -30
_diffrn_reflns_limit_l_max 18
_diffrn_reflns_limit_l_min -14
_diffrn_reflns_number 16017
_diffrn_reflns_point_group_measured_fraction_full 0.979
_diffrn_reflns_point_group_measured_fraction_max 0.936
_diffrn_reflns_theta_full 70
_diffrn_reflns_theta_max 73.695
_diffrn_reflns_theta_min 2.966
_exptl_absorpt_coefficient_mu 2.807
_exptl_absorpt_correction_T_max 1
_exptl_absorpt_correction_T_min 0.52226
_exptl_absorpt_correction_type multi-scan
_exptl_absorpt_process_details
;
        CrysAlisPro 1.171.38.41r (Rigaku Oxford Diffraction, 2015)
        Empirical absorption correction using spherical harmonics,
 implemented in SCALE3 ABSPACK scaling algorithm.
;
_exptl_crystal_colour orange
_exptl_crystal_density_diffrn 1.419
_exptl_crystal_description needle
_exptl_crystal_F_000 3392
_exptl_crystal_size_max 0.253
_exptl_crystal_size_mid 0.079
_exptl_crystal_size_min 0.056
_platon_squeeze_details
;
The structure refinement showed disordered electron density which could not be
 reliably modeled and the program PLATON/SQUEEZE were used to remove the
scattering contribution corresponding to methanol solvent from the intensity
 data. The unit cell contains 8 voids of total volume of 1196 A3 containing
348 electrons which can be attributed to approximately 20 methanol molecules
in the unit cell. The solvent composition was included in the calculation of
the empirical formula, formula weight, density, linear absorption coefficient
        and F(000).
;
_refine_diff_density_max 0.378
_refine_diff_density_min -0.355
_refine_diff_density_rms 0.073
_refine_ls_extinction_method none
_refine_ls_goodness_of_fit_ref 0.937
_refine_ls_hydrogen_treatment constr
_refine_ls_matrix_type full
_refine_ls_number_parameters 446
_refine_ls_number_reflns 7172
_refine_ls_number_restraints 15
_refine_ls_restrained_S_all 0.946
_refine_ls_R_factor_all 0.2038
_refine_ls_R_factor_gt 0.1199
_refine_ls_shift/su_max 0
_refine_ls_shift/su_mean 0
_refine_ls_structure_factor_coef Fsqd
_refine_ls_weighting_details 'w=1/[\s^2^(Fo^2^)+(0.1868P)^2^] where P=(Fo^2^+2Fc^2^)/3'
_refine_ls_weighting_scheme calc
_refine_ls_wR_factor_gt 0.3202
_refine_ls_wR_factor_ref 0.3892
_reflns_Friedel_coverage 0
_reflns_number_gt 2420
_reflns_number_total 7172
_reflns_threshold_expression 'I > 2\s(I)'
_cod_data_source_file c9cc02498k2.cif
_cod_data_source_block platon_sqd
_cod_original_sg_symbol_H-M 'C 2/c'
_cod_database_code 7123306
_platon_squeeze_void_probe_radius 1.2

loop_
_symmetry_equiv_pos_as_xyz
'x, y, z'
'-x, y, -z+1/2'
'x+1/2, y+1/2, z'
'-x+1/2, y+1/2, -z+1/2'
'-x, -y, -z'
'x, -y, z-1/2'
'-x+1/2, -y+1/2, -z'
'x+1/2, -y+1/2, z-1/2'

loop_
_atom_site_label
_atom_site_type_symbol
_atom_site_fract_x
_atom_site_fract_y
_atom_site_fract_z
_atom_site_U_iso_or_equiv
_atom_site_adp_type
_atom_site_occupancy
_atom_site_site_symmetry_order
_atom_site_calc_flag
_atom_site_refinement_flags_posn
_atom_site_refinement_flags_adp
_atom_site_refinement_flags_occupancy
C1 C 0.3053(12) 0.2135(6) 1.2646(17) 0.209(7) Uani 1 1 d . . .
H1 H 0.341228 0.196077 1.296943 0.251 Uiso 1 1 calc R U .
C2 C 0.2693(15) 0.1975(6) 1.1980(18) 0.239(9) Uani 1 1 d . . .
H2 H 0.274682 0.167449 1.182441 0.286 Uiso 1 1 calc R U .
C3 C 0.2344(6) 0.2815(4) 1.1980(7) 0.135(3) Uani 1 1 d . . .
C4 C 0.2156(5) 0.3233(4) 1.1735(6) 0.117(3) Uani 1 1 d . . .
C5 C 0.2058(4) 0.4083(4) 1.1626(6) 0.114(3) Uani 1 1 d . . .
H5 H 0.213312 0.438804 1.172474 0.137 Uiso 1 1 calc R U .
C6 C 0.1655(4) 0.3947(4) 1.0920(5) 0.104(3) Uani 1 1 d . . .
C7 C 0.1209(5) 0.4235(4) 1.0289(5) 0.119(3) Uani 1 1 d . . .
H7A H 0.120585 0.4541 1.050922 0.142 Uiso 1 1 calc R U .
H7B H 0.066518 0.413224 1.024623 0.142 Uiso 1 1 calc R U .
C8 C 0.2213(4) 0.4432(3) 0.9094(5) 0.103(2) Uani 1 1 d . . .
H8 H 0.256546 0.460662 0.942559 0.124 Uiso 1 1 calc R U .
C9 C 0.2250(4) 0.4337(3) 0.8228(5) 0.096(2) Uani 1 1 d . . .
C10 C 0.2809(4) 0.4472(4) 0.7534(5) 0.110(2) Uani 1 1 d . . .
H10A H 0.254821 0.467938 0.712654 0.132 Uiso 1 1 calc R U .
H10B H 0.296349 0.420976 0.719705 0.132 Uiso 1 1 calc R U .
C11 C 0.3554(4) 0.5128(3) 0.8078(4) 0.091(2) Uani 1 1 d . . .
C12 C 0.4344(4) 0.5296(3) 0.8442(4) 0.0848(17) Uani 1 1 d . . .
C13 C 0.4479(4) 0.5745(3) 0.8515(5) 0.096(2) Uani 1 1 d . . .
H13 H 0.408906 0.594989 0.834672 0.116 Uiso 1 1 calc R U .
C14 C 0.5208(5) 0.5895(3) 0.8846(6) 0.107(2) Uani 1 1 d . . .
C15 C 0.5756(4) 0.5578(3) 0.9119(5) 0.098(2) Uani 1 1 d . . .
H15 H 0.624257 0.566419 0.935966 0.117 Uiso 1 1 calc R U .
C16 C 0.5570(4) 0.5138(3) 0.9027(4) 0.0871(18) Uani 1 1 d . . .
C17 C 0.6155(4) 0.4771(3) 0.9331(4) 0.0902(19) Uani 1 1 d . . .
C18 C 0.6286(4) 0.3949(3) 0.9382(4) 0.0883(19) Uani 1 1 d . . .
C19 C 0.6938(4) 0.3921(3) 0.9965(4) 0.096(2) Uani 1 1 d . . .
H19 H 0.714612 0.416977 1.026019 0.115 Uiso 1 1 calc R U .
C20 C 0.7244(4) 0.3502(4) 1.0067(6) 0.114(3) Uani 1 1 d . . .
H20 H 0.76925 0.346768 1.042655 0.137 Uiso 1 1 calc R U .
C21 C 0.6932(4) 0.3136(3) 0.9677(6) 0.108(3) Uani 1 1 d . . .
H21 H 0.713767 0.285115 0.978598 0.129 Uiso 1 1 calc R U .
C22 C 0.6284(4) 0.3201(3) 0.9098(5) 0.095(2) Uani 1 1 d . . .
C23 C 0.5938(5) 0.2404(3) 0.8725(8) 0.125(3) Uani 1 1 d . . .
C24 C 0.5443(5) 0.2147(3) 0.8098(8) 0.128(3) Uani 1 1 d . . .
C25 C 0.5456(6) 0.1683(4) 0.8116(10) 0.151(5) Uani 1 1 d . U .
H25 H 0.576458 0.153031 0.853439 0.181 Uiso 1 1 calc R U .
C26 C 0.5 0.1452(7) 0.75 0.174(7) Uani 1 2 d S TU P
C27 C 0.4931(6) 0.6693(4) 0.8781(11) 0.159(4) Uani 1 1 d . . .
H27A H 0.450753 0.6692 0.920896 0.19 Uiso 1 1 calc R U .
H27B H 0.469688 0.665702 0.819228 0.19 Uiso 1 1 calc R U .
C28 C 0.5347(9) 0.7126(4) 0.8828(18) 0.269(12) Uani 1 1 d D U .
H28 H 0.566083 0.713447 0.828558 0.323 Uiso 1 1 calc R U .
C29 C 0.5912(13) 0.7159(5) 0.9528(14) 0.266(10) Uani 1 1 d D U .
H29A H 0.564735 0.720535 1.008128 0.399 Uiso 1 1 calc R U .
H29B H 0.625852 0.740802 0.941818 0.399 Uiso 1 1 calc R U .
H29C H 0.621563 0.688749 0.95601 0.399 Uiso 1 1 calc R U .
C30 C 0.4826(9) 0.7525(5) 0.8753(18) 0.269(12) Uani 1 1 d . . .
H30A H 0.44027 0.749879 0.916796 0.404 Uiso 1 1 calc R U .
H30B H 0.461126 0.754391 0.815848 0.404 Uiso 1 1 calc R U .
H30C H 0.512693 0.779086 0.888332 0.404 Uiso 1 1 calc R U .
C31 C 0.4688(15) 0.0688(6) 0.6968(17) 0.238(15) Uani 0.5 1 d D U P
H31A H 0.489583 0.070355 0.637077 0.285 Uiso 0.5 1 calc R U P
H31B H 0.411517 0.070355 0.694425 0.285 Uiso 0.5 1 calc R U P
C32 C 0.5 0.0258(7) 0.75 0.39(3) Uani 1 2 d DS TU P
H32 H 0.484915 0.034275 0.81047 0.472 Uiso 0.5 1 calc R U P
C33 C 0.4383(17) -0.0059(8) 0.729(3) 0.48(3) Uani 1 1 d D U .
H33A H 0.3907 0.009988 0.713634 0.725 Uiso 1 1 calc R U .
H33B H 0.453969 -0.024358 0.680486 0.725 Uiso 1 1 calc R U .
H33C H 0.429001 -0.024358 0.780575 0.725 Uiso 1 1 calc R U .
N1 N 0.1569(4) 0.4224(3) 0.9390(5) 0.114(2) Uani 1 1 d . . .
N2 N 0.1174(5) 0.4018(3) 0.8716(6) 0.135(3) Uani 1 1 d . . .
N3 N 0.1607(5) 0.4068(3) 0.8008(5) 0.126(2) Uani 1 1 d . . .
N4 N 0.3522(3) 0.4688(3) 0.7919(4) 0.0958(17) Uani 1 1 d . . .
H4 H 0.39293 0.452562 0.804312 0.115 Uiso 1 1 calc R U .
N5 N 0.4872(3) 0.4988(2) 0.8694(3) 0.0819(14) Uani 1 1 d . . .
N6 N 0.5901(3) 0.4359(2) 0.9194(4) 0.0872(15) Uani 1 1 d . . .
H6 H 0.54362 0.4336 0.895763 0.105 Uiso 1 1 calc R U .
N7 N 0.5974(3) 0.3603(2) 0.8954(4) 0.0918(16) Uani 1 1 d . . .
N8 N 0.5909(4) 0.2852(3) 0.8613(5) 0.112(2) Uani 1 1 d . . .
H8A H 0.561385 0.293998 0.817599 0.135 Uiso 1 1 calc R U .
N9 N 0.5 0.2379(3) 0.75 0.111(3) Uani 1 2 d S T P
O1 O 0.2996(3) 0.53864(19) 0.7968(3) 0.1025(15) Uani 1 1 d . . .
O2 O 0.5436(4) 0.6333(2) 0.8958(7) 0.158(3) Uani 1 1 d . . .
O3 O 0.6803(3) 0.4878(2) 0.9632(4) 0.1089(16) Uani 1 1 d . . .
O4 O 0.6341(4) 0.2217(2) 0.9324(6) 0.161(3) Uani 1 1 d . . .
O5 O 0.5 0.0996(4) 0.75 0.254(11) Uani 1 2 d DS TU P
S1 S 0.28740(19) 0.26744(13) 1.2945(2) 0.1534(11) Uani 1 1 d . . .
S2 S 0.2075(3) 0.23436(13) 1.1342(3) 0.1977(16) Uani 1 1 d . . .
S3 S 0.24487(13) 0.36959(9) 1.23728(15) 0.1186(8) Uani 1 1 d . . .
S4 S 0.15842(14) 0.33594(10) 1.07814(16) 0.1257(8) Uani 1 1 d . . .

loop_
_atom_site_aniso_label
_atom_site_aniso_U_11
_atom_site_aniso_U_22
_atom_site_aniso_U_33
_atom_site_aniso_U_23
_atom_site_aniso_U_13
_atom_site_aniso_U_12
C1 0.231(16) 0.123(12) 0.27(2) 0.014(13) -0.018(15) 0.018(11)
C2 0.31(2) 0.098(10) 0.30(3) 0.016(14) -0.01(2) 0.000(13)
C3 0.160(8) 0.131(9) 0.113(7) 0.003(7) 0.007(6) -0.011(7)
C4 0.125(5) 0.131(8) 0.094(5) -0.005(5) -0.004(4) -0.014(5)
C5 0.098(4) 0.143(7) 0.102(5) -0.045(5) 0.003(4) -0.023(5)
C6 0.084(4) 0.159(8) 0.068(4) -0.005(5) 0.012(3) 0.002(4)
C7 0.110(5) 0.162(9) 0.084(5) -0.011(5) 0.005(4) 0.017(5)
C8 0.091(4) 0.137(7) 0.080(5) -0.013(4) -0.015(4) 0.006(4)
C9 0.095(4) 0.112(6) 0.081(4) -0.005(4) -0.011(4) 0.000(4)
C10 0.117(5) 0.138(7) 0.074(4) 0.000(5) -0.024(4) -0.001(5)
C11 0.092(4) 0.110(6) 0.071(4) 0.011(4) -0.017(3) 0.008(4)
C12 0.095(4) 0.095(5) 0.064(3) 0.003(3) -0.006(3) 0.003(4)
C13 0.096(4) 0.109(6) 0.085(4) 0.005(4) 0.005(3) 0.012(4)
C14 0.111(5) 0.085(5) 0.124(6) -0.004(5) 0.001(5) 0.010(4)
C15 0.091(4) 0.095(6) 0.107(5) -0.001(4) -0.013(4) 0.013(4)
C16 0.094(4) 0.099(5) 0.068(4) -0.004(3) -0.010(3) 0.015(4)
C17 0.091(4) 0.111(6) 0.069(4) 0.003(4) -0.004(3) 0.017(4)
C18 0.087(3) 0.111(6) 0.067(4) 0.012(4) -0.001(3) 0.013(4)
C19 0.092(4) 0.121(6) 0.075(4) 0.014(4) -0.014(3) 0.020(4)
C20 0.095(4) 0.144(8) 0.103(6) 0.019(6) -0.025(4) 0.017(5)
C21 0.098(4) 0.118(7) 0.107(6) 0.027(5) 0.003(4) 0.036(5)
C22 0.093(4) 0.095(5) 0.097(5) 0.016(4) 0.002(4) 0.017(4)
C23 0.113(5) 0.086(6) 0.175(9) 0.032(6) 0.005(6) 0.014(5)
C24 0.095(5) 0.097(6) 0.193(11) 0.022(7) 0.030(6) 0.008(5)
C25 0.125(7) 0.106(8) 0.224(15) 0.049(9) 0.044(8) 0.028(6)
C26 0.153(14) 0.110(14) 0.26(2) 0 0.095(12) 0
C27 0.142(7) 0.102(7) 0.231(14) 0.003(8) -0.007(8) 0.003(6)
C28 0.176(10) 0.083(8) 0.54(4) -0.012(14) -0.117(16) -0.015(8)
C29 0.33(2) 0.100(9) 0.36(3) -0.019(14) -0.097(19) -0.047(13)
C30 0.196(12) 0.101(9) 0.51(4) -0.002(16) -0.042(17) 0.015(9)
C31 0.20(3) 0.097(16) 0.42(5) 0.03(2) 0.17(2) -0.003(15)
C32 0.54(7) 0.069(13) 0.57(8) 0 -0.16(6) 0
C33 0.40(4) 0.19(2) 0.85(8) 0.04(4) -0.11(5) 0.00(2)
N1 0.111(4) 0.139(6) 0.091(4) -0.011(4) -0.010(4) 0.006(4)
N2 0.149(5) 0.143(7) 0.114(6) -0.019(5) 0.011(5) -0.030(5)
N3 0.150(5) 0.143(7) 0.084(4) -0.016(4) 0.001(4) -0.032(5)
N4 0.090(3) 0.122(6) 0.074(3) -0.008(3) -0.017(3) 0.010(3)
N5 0.091(3) 0.096(4) 0.058(3) 0.000(3) -0.012(2) 0.011(3)
N6 0.097(3) 0.085(4) 0.079(3) 0.005(3) -0.013(3) 0.021(3)
N7 0.097(3) 0.096(4) 0.082(3) 0.017(3) -0.013(3) 0.020(3)
N8 0.104(4) 0.106(5) 0.126(5) 0.026(4) -0.014(4) 0.014(4)
N9 0.094(5) 0.079(6) 0.161(9) 0 0.013(6) 0
O1 0.094(3) 0.117(4) 0.096(3) 0.020(3) -0.011(2) 0.015(3)
O2 0.148(5) 0.095(5) 0.232(9) -0.003(5) 0.007(5) 0.030(4)
O3 0.102(3) 0.122(4) 0.102(3) -0.014(3) -0.033(3) 0.014(3)
O4 0.148(5) 0.120(5) 0.214(8) 0.075(6) -0.033(5) 0.031(4)
O5 0.187(11) 0.082(8) 0.50(3) 0 0.179(15) 0
S1 0.170(2) 0.175(3) 0.1147(18) 0.0237(19) 0.0071(16) 0.010(2)
S2 0.298(5) 0.114(2) 0.181(3) -0.019(2) -0.015(3) -0.009(3)
S3 0.1247(14) 0.1338(19) 0.0965(13) -0.0232(13) -0.0222(11) -0.0019(12)
S4 0.1497(17) 0.1284(19) 0.0981(14) -0.0192(13) -0.0233(12) -0.0213(14)

loop_
_atom_type_symbol
_atom_type_description
_atom_type_scat_dispersion_real
_atom_type_scat_dispersion_imag
_atom_type_scat_source
C C 0.0181 0.0091 'International Tables Vol C Tables 4.2.6.8 and 6.1.1.4'
H H 0 0 'International Tables Vol C Tables 4.2.6.8 and 6.1.1.4'
N N 0.0311 0.018 'International Tables Vol C Tables 4.2.6.8 and 6.1.1.4'
O O 0.0492 0.0322 'International Tables Vol C Tables 4.2.6.8 and 6.1.1.4'
S S 0.3331 0.5567 'International Tables Vol C Tables 4.2.6.8 and 6.1.1.4'

loop_
_geom_angle_atom_site_label_1
_geom_angle_atom_site_label_2
_geom_angle_atom_site_label_3
_geom_angle
_geom_angle_site_symmetry_1
_geom_angle_site_symmetry_3
C2 C1 S1 118.9(18) . .
C2 C1 H1 120.5 . .
S1 C1 H1 120.5 . .
C1 C2 S2 117.8(16) . .
C1 C2 H2 121.1 . .
S2 C2 H2 121.1 . .
C4 C3 S1 124.7(9) . .
C4 C3 S2 122.5(9) . .
S1 C3 S2 112.8(7) . .
C3 C4 S3 121.5(8) . .
C3 C4 S4 123.3(8) . .
S3 C4 S4 115.2(6) . .
C6 C5 S3 120.2(8) . .
C6 C5 H5 119.9 . .
S3 C5 H5 119.9 . .
C5 C6 C7 126.2(10) . .
C5 C6 S4 115.8(8) . .
C7 C6 S4 117.8(7) . .
C6 C7 N1 110.9(7) . .
C6 C7 H7A 109.5 . .
N1 C7 H7A 109.5 . .
C6 C7 H7B 109.5 . .
N1 C7 H7B 109.5 . .
H7A C7 H7B 108.1 . .
C9 C8 N1 106.1(7) . .
C9 C8 H8 126.9 . .
N1 C8 H8 126.9 . .
C8 C9 N3 107.9(7) . .
C8 C9 C10 132.3(7) . .
N3 C9 C10 119.9(7) . .
C9 C10 N4 111.8(6) . .
C9 C10 H10A 109.3 . .
N4 C10 H10A 109.3 . .
C9 C10 H10B 109.3 . .
N4 C10 H10B 109.3 . .
H10A C10 H10B 107.9 . .
O1 C11 N4 124.4(7) . .
O1 C11 C12 120.7(8) . .
N4 C11 C12 114.9(6) . .
N5 C12 C13 122.9(6) . .
N5 C12 C11 117.3(7) . .
C13 C12 C11 119.8(7) . .
C12 C13 C14 119.3(7) . .
C12 C13 H13 120.4 . .
C14 C13 H13 120.4 . .
O2 C14 C15 115.4(7) . .
O2 C14 C13 126.5(8) . .
C15 C14 C13 118.1(8) . .
C16 C15 C14 118.6(7) . .
C16 C15 H15 120.7 . .
C14 C15 H15 120.7 . .
N5 C16 C15 124.0(6) . .
N5 C16 C17 115.4(7) . .
C15 C16 C17 120.6(6) . .
O3 C17 N6 126.2(7) . .
O3 C17 C16 119.5(8) . .
N6 C17 C16 114.2(6) . .
N7 C18 C19 124.2(7) . .
N7 C18 N6 113.5(5) . .
C19 C18 N6 122.3(8) . .
C20 C19 C18 114.9(8) . .
C20 C19 H19 122.6 . .
C18 C19 H19 122.6 . .
C21 C20 C19 123.5(7) . .
C21 C20 H20 118.3 . .
C19 C20 H20 118.3 . .
C20 C21 C22 117.0(8) . .
C20 C21 H21 121.5 . .
C22 C21 H21 121.5 . .
N7 C22 C21 122.1(8) . .
N7 C22 N8 114.1(6) . .
C21 C22 N8 123.8(7) . .
O4 C23 N8 123.4(11) . .
O4 C23 C24 121.8(9) . .
N8 C23 C24 114.8(9) . .
N9 C24 C25 122.3(12) . .
N9 C24 C23 117.6(8) . .
C25 C24 C23 120.1(11) . .
C26 C25 C24 118.5(14) . .
C26 C25 H25 120.7 . .
C24 C25 H25 120.7 . .
O5 C26 C25 120.0(9) . 2_656
O5 C26 C25 120.0(9) . .
C25 C26 C25 120.1(18) 2_656 .
O2 C27 C28 112.1(9) . .
O2 C27 H27A 109.2 . .
C28 C27 H27A 109.2 . .
O2 C27 H27B 109.2 . .
C28 C27 H27B 109.2 . .
H27A C27 H27B 107.9 . .
C29 C28 C27 114.4(15) . .
C29 C28 C30 113.3(18) . .
C27 C28 C30 114.7(11) . .
C29 C28 H28 104.3 . .
C27 C28 H28 104.3 . .
C30 C28 H28 104.3 . .
C28 C29 H29A 109.5 . .
C28 C29 H29B 109.5 . .
H29A C29 H29B 109.5 . .
C28 C29 H29C 109.5 . .
H29A C29 H29C 109.5 . .
H29B C29 H29C 109.5 . .
C28 C30 H30A 109.5 . .
C28 C30 H30B 109.5 . .
H30A C30 H30B 109.5 . .
C28 C30 H30C 109.5 . .
H30A C30 H30C 109.5 . .
H30B C30 H30C 109.5 . .
O5 C31 C32 97.5(18) . .
O5 C31 H31A 112.3 . .
C32 C31 H31A 112.3 . .
O5 C31 H31B 112.3 . .
C32 C31 H31B 112.3 . .
H31A C31 H31B 109.9 . .
C33 C32 C33 98(2) 2_656 .
C33 C32 C31 150(2) 2_656 .
C33 C32 C31 100.8(12) . .
C33 C32 H32 99.7 2_656 .
C33 C32 H32 99.7 . .
C31 C32 H32 99.7 . .
C32 C33 H33A 109.5 . .
C32 C33 H33B 109.5 . .
H33A C33 H33B 109.5 . .
C32 C33 H33C 109.5 . .
H33A C33 H33C 109.5 . .
H33B C33 H33C 109.5 . .
C8 N1 N2 111.0(7) . .
C8 N1 C7 129.7(8) . .
N2 N1 C7 119.0(8) . .
N3 N2 N1 106.2(7) . .
N2 N3 C9 108.6(7) . .
C11 N4 C10 121.9(6) . .
C11 N4 H4 119.1 . .
C10 N4 H4 119.1 . .
C12 N5 C16 117.1(6) . .
C17 N6 C18 128.8(6) . .
C17 N6 H6 115.6 . .
C18 N6 H6 115.6 . .
C18 N7 C22 118.2(6) . .
C23 N8 C22 130.6(8) . .
C23 N8 H8A 114.7 . .
C22 N8 H8A 114.7 . .
C24 N9 C24 118.3(12) 2_656 .
C14 O2 C27 122.6(8) . .
C31 O5 C31 92(2) . 2_656
C31 O5 C26 134.0(10) . .
C31 O5 C26 134.0(10) 2_656 .
C1 S1 C3 95.7(9) . .
C3 S2 C2 93.1(9) . .
C5 S3 C4 93.9(4) . .
C4 S4 C6 94.6(4) . .

loop_
_geom_bond_atom_site_label_1
_geom_bond_atom_site_label_2
_geom_bond_distance
_geom_bond_site_symmetry_2
C1 C2 1.26(3) .
C1 S1 1.698(19) .
C1 H1 0.93 .
C2 S2 1.79(2) .
C2 H2 0.93 .
C3 C4 1.337(15) .
C3 S1 1.744(12) .
C3 S2 1.756(12) .
C4 S3 1.746(10) .
C4 S4 1.757(9) .
C5 C6 1.315(10) .
C5 S3 1.732(11) .
C5 H5 0.93 .
C6 C7 1.478(12) .
C6 S4 1.766(11) .
C7 N1 1.490(11) .
C7 H7A 0.97 .
C7 H7B 0.97 .
C8 C9 1.333(10) .
C8 N1 1.336(10) .
C8 H8 0.93 .
C9 N3 1.387(10) .
C9 C10 1.474(11) .
C10 N4 1.478(9) .
C10 H10A 0.97 .
C10 H10B 0.97 .
C11 O1 1.227(8) .
C11 N4 1.332(10) .
C11 C12 1.521(10) .
C12 N5 1.331(9) .
C12 C13 1.364(11) .
C13 C14 1.397(11) .
C13 H13 0.93 .
C14 O2 1.369(11) .
C14 C15 1.382(11) .
C15 C16 1.354(11) .
C15 H15 0.93 .
C16 N5 1.350(8) .
C16 C17 1.540(10) .
C17 O3 1.221(8) .
C17 N6 1.317(10) .
C18 N7 1.323(10) .
C18 C19 1.400(9) .
C18 N6 1.409(9) .
C19 C20 1.358(13) .
C19 H19 0.93 .
C20 C21 1.344(13) .
C20 H20 0.93 .
C21 C22 1.402(11) .
C21 H21 0.93 .
C22 N7 1.323(9) .
C22 N8 1.415(11) .
C23 O4 1.251(11) .
C23 N8 1.345(11) .
C23 C24 1.468(15) .
C24 N9 1.351(11) .
C24 C25 1.382(15) .
C25 C26 1.379(16) .
C25 H25 0.93 .
C26 O5 1.36(2) .
C26 C25 1.379(16) 2_656
C27 O2 1.394(12) .
C27 C28 1.471(16) .
C27 H27A 0.97 .
C27 H27B 0.97 .
C28 C29 1.414(16) .
C28 C30 1.482(19) .
C28 H28 0.98 .
C29 H29A 0.96 .
C29 H29B 0.96 .
C29 H29C 0.96 .
C30 H30A 0.96 .
C30 H30B 0.96 .
C30 H30C 0.96 .
C31 O5 1.321(18) .
C31 C32 1.595(17) .
C31 H31A 0.97 .
C31 H31B 0.97 .
C32 C33 1.437(16) 2_656
C32 C33 1.437(16) .
C32 H32 0.98 .
C33 H33A 0.96 .
C33 H33B 0.96 .
C33 H33C 0.96 .
N1 N2 1.353(10) .
N2 N3 1.310(10) .
N4 H4 0.86 .
N6 H6 0.86 .
N8 H8A 0.86 .
N9 C24 1.351(11) 2_656
O5 C31 1.321(18) 2_656

loop_
_platon_squeeze_void_nr
_platon_squeeze_void_average_x
_platon_squeeze_void_average_y
_platon_squeeze_void_average_z
_platon_squeeze_void_volume
_platon_squeeze_void_count_electrons
1 0.5 0.096 0.25 204 55
2 1 0.404 -0.25 204 55
3 0 0.596 0.25 204 55
4 0.5 0.904 -0.25 204 55
5 0 0.133 0.25 95 32
6 0.5 0.633 0.25 95 32
7 0.5 0.367 0.75 95 32
8 0 0.867 0.75 95 32
